data_9005928
loop_
_publ_author_name
'Ghose, S.'
'Ito, Y.'
'Hatch, D. M.'

_publ_section_title
;
 Paraelectric-antiferroelectric phase transition in titanite, CaTiSiO5
 I. A high temperature X-ray diffraction study of the order parameter
 and transition mechanism
 Sample: T = 600 K
;
_journal_name_full 'Physics and Chemistry of Minerals'
_journal_page_first 591
_journal_page_last 603
_journal_volume 17
_journal_year 1991
_chemical_formula_sum 'Ca O5 Si Ti'
_chemical_name_mineral Titanite
_space_group_IT_number 15
_symmetry_space_group_name_Hall '-A 2ya'
_symmetry_space_group_name_H-M 'A 1 2/a 1'
_cell_angle_alpha 90
_cell_angle_beta 113.729
_cell_angle_gamma 90
_cell_length_a 7.0730
_cell_length_b 8.7508
_cell_length_c 6.5824
_cell_formula_units_Z 4
_cell_volume 372.971
_database_code_amcsd 0007510
_diffrn_ambient_temperature 600
_exptl_crystal_density_diffrn 3.491
_cod_original_formula_sum 'Ca Ti Si O5'
_cod_database_code 9005928

loop_
_space_group_symop_operation_xyz
x,y,z
x,1/2+y,1/2+z
1/2+x,-y,z
1/2+x,1/2-y,1/2+z
1/2-x,y,-z
1/2-x,1/2+y,1/2-z
-x,-y,-z
-x,1/2-y,1/2-z

loop_
_atom_site_aniso_label
_atom_site_aniso_U_11
_atom_site_aniso_U_22
_atom_site_aniso_U_33
_atom_site_aniso_U_12
_atom_site_aniso_U_13
_atom_site_aniso_U_23
Ca 0.04146 0.01156 0.01608 0.00000 0.00042 0.00000
Ti 0.01943 0.01175 0.01185 0.00253 0.00413 -0.00003
Si 0.01032 0.00698 0.00447 0.00000 0.00138 0.00000
O1 0.01395 0.01121 0.02356 0.00000 0.01000 0.00000
O2A 0.02020 0.01633 0.01043 0.00247 0.00362 -0.00003
O3A 0.01629 0.01152 0.01678 0.00296 0.00749 0.00331

loop_
_atom_site_label
_atom_site_fract_x
_atom_site_fract_y
_atom_site_fract_z
Ca 0.25000 0.66900 0.50000
Ti 0.50000 0.50000 0.00000
Si 0.75000 0.68270 0.50000
O1 0.75000 0.56990 0.00000
O2A 0.91040 0.56650 0.68460
O3A 0.38280 0.71060 0.89760

loop_
_cod_related_entry_id
_cod_related_entry_database
_cod_related_entry_code
1 AMCSD 0007510
